data_7222275
loop_
_publ_author_name
'Baruah, Jubaraj Bikash'
'Tarai, Arup'

_publ_section_title
;
 Study on divalent copper, nickel and zinc model complexes for fluoride
 ions detection
;
_journal_name_full 'RSC Adv.'
_journal_paper_doi 10.1039/C5RA18559A
_journal_year 2015
_chemical_formula_moiety 'C14 H12 Cu N2 O6, C2 H6 O S'
_chemical_formula_sum 'C16 H18 Cu N2 O7 S'
_chemical_formula_weight 445.93
_chemical_name_systematic
; 
 ? 
;
_space_group_IT_number 2
_space_group_name_Hall '-P 1'
_symmetry_cell_setting triclinic
_symmetry_space_group_name_Hall '-P 1'
_symmetry_space_group_name_H-M 'P -1'
_atom_sites_solution_hydrogens geom
_atom_sites_solution_primary direct
_atom_sites_solution_secondary difmap
_audit_creation_method SHELXL-97
_audit_update_record
;
2015-06-22 deposited with the CCDC.
2015-09-21 downloaded from the CCDC.
;
_cell_angle_alpha 73.944(7)
_cell_angle_beta 86.252(6)
_cell_angle_gamma 67.507(9)
_cell_formula_units_Z 2
_cell_length_a 8.3981(7)
_cell_length_b 9.6705(9)
_cell_length_c 12.5186(9)
_cell_measurement_temperature 296(2)
_cell_volume 901.76(15)
_computing_structure_refinement 'SHELXL-97 (Sheldrick, 1997)'
_computing_structure_solution 'SHELXS-97 (Sheldrick, 1990)'
_diffrn_ambient_temperature 296(2)
_diffrn_measured_fraction_theta_full 0.998
_diffrn_measured_fraction_theta_max 0.998
_diffrn_measurement_device_type 'CCD area detector'
_diffrn_measurement_method 'phi and omega scans'
_diffrn_radiation_monochromator graphite
_diffrn_radiation_source 'fine-focus sealed tube'
_diffrn_radiation_type MoK\a
_diffrn_radiation_wavelength 0.71073
_diffrn_reflns_av_R_equivalents 0.0290
_diffrn_reflns_av_sigmaI/netI 0.0601
_diffrn_reflns_limit_h_max 9
_diffrn_reflns_limit_h_min -10
_diffrn_reflns_limit_k_max 11
_diffrn_reflns_limit_k_min -11
_diffrn_reflns_limit_l_max 13
_diffrn_reflns_limit_l_min -15
_diffrn_reflns_number 5639
_diffrn_reflns_theta_full 25.25
_diffrn_reflns_theta_max 25.25
_diffrn_reflns_theta_min 2.98
_exptl_absorpt_coefficient_mu 1.369
_exptl_absorpt_correction_T_max 0.849
_exptl_absorpt_correction_T_min 0.681
_exptl_absorpt_correction_type multi-scan
_exptl_absorpt_process_details multi-Scan
_exptl_crystal_colour Black
_exptl_crystal_density_diffrn 1.642
_exptl_crystal_density_method 'not measured'
_exptl_crystal_description Block
_exptl_crystal_F_000 458
_exptl_crystal_size_max 0.32
_exptl_crystal_size_mid 0.24
_exptl_crystal_size_min 0.12
_refine_diff_density_max 0.331
_refine_diff_density_min -0.403
_refine_diff_density_rms 0.067
_refine_ls_extinction_method none
_refine_ls_goodness_of_fit_ref 1.027
_refine_ls_hydrogen_treatment mixed
_refine_ls_matrix_type full
_refine_ls_number_parameters 250
_refine_ls_number_reflns 3252
_refine_ls_number_restraints 0
_refine_ls_restrained_S_all 1.027
_refine_ls_R_factor_all 0.0651
_refine_ls_R_factor_gt 0.0430
_refine_ls_shift/su_max 0.000
_refine_ls_shift/su_mean 0.000
_refine_ls_structure_factor_coef Fsqd
_refine_ls_weighting_details 'calc w=1/[\s^2^(Fo^2^)+(0.0100P)^2^+0.7600P] where P=(Fo^2^+2Fc^2^)/3'
_refine_ls_weighting_scheme calc
_refine_ls_wR_factor_gt 0.0734
_refine_ls_wR_factor_ref 0.0852
_reflns_number_gt 2383
_reflns_number_total 3252
_reflns_threshold_expression >2sigma(I)
_cod_data_source_file c5ra18559a2.cif
_cod_data_source_block Complex-3
_cod_depositor_comments
;
The following automatic conversions were performed:

'_symmetry_cell_setting' value 'Triclinic' changed to 'triclinic'
according to
/usr/data/users/saulius/crontab/automatic-downloads/rss-feeds/RSC/lib/dictionaries/cif_core.dic
dictionary named 'cif_core.dic' version 2.4.2 from 2011-04-26.

'_exptl_absorpt_correction_type' value 'multi-Scan' changed to
'multi-scan' according to
/usr/data/users/saulius/crontab/automatic-downloads/rss-feeds/RSC/lib/dictionaries/cif_core.dic
dictionary named 'cif_core.dic' version 2.4.2 from 2011-04-26.

Automatic conversion script
Id: cif_fix_values 3271 2015-04-21 07:52:19Z andrius 
;
_cod_original_cell_volume 901.77(13)
_cod_database_code 7222275

loop_
_symmetry_equiv_pos_as_xyz
'x, y, z'
'-x, -y, -z'

loop_
_atom_site_label
_atom_site_type_symbol
_atom_site_fract_x
_atom_site_fract_y
_atom_site_fract_z
_atom_site_U_iso_or_equiv
_atom_site_adp_type
_atom_site_occupancy
_atom_site_symmetry_multiplicity
_atom_site_calc_flag
_atom_site_refinement_flags
Cu Cu 0.75991(6) 0.92769(5) 0.10237(3) 0.03936(16) Uani 1 1 d .
S1 S 0.26774(15) 0.03356(12) 0.35063(8) 0.0521(3) Uani 1 1 d .
O3 O 0.8111(4) 1.4878(3) -0.3195(2) 0.0551(8) Uani 1 1 d .
H3 H 0.7870 1.4440 -0.3598 0.083 Uiso 1 1 calc R
O7 O 0.3367(4) -0.1183(3) 0.4387(2) 0.0755(10) Uani 1 1 d .
O6 O 0.7327(4) 0.3679(3) 0.5265(2) 0.0603(9) Uani 1 1 d .
H6 H 0.7130 0.2886 0.5359 0.091 Uiso 1 1 calc R
O1 O 0.7605(3) 1.0621(3) -0.04130(18) 0.0427(7) Uani 1 1 d .
C9 C 0.6636(5) 0.6159(4) 0.1931(3) 0.0366(9) Uani 1 1 d .
C3 C 0.7989(4) 1.1874(4) -0.0674(3) 0.0331(8) Uani 1 1 d .
N2 N 0.6715(4) 0.8161(3) 0.0313(2) 0.0425(8) Uani 1 1 d .
N1 N 0.8465(4) 1.0400(3) 0.1747(2) 0.0391(8) Uani 1 1 d .
C14 C 0.7233(5) 0.6673(4) 0.2722(3) 0.0369(9) Uani 1 1 d .
C2 C 0.8525(4) 1.2412(4) 0.0123(3) 0.0347(9) Uani 1 1 d .
O5 O 0.8838(4) 0.9832(3) 0.28911(19) 0.0533(8) Uani 1 1 d .
H5 H 0.8716 0.8999 0.3121 0.080 Uiso 1 1 calc R
C10 C 0.6277(5) 0.4806(4) 0.2302(3) 0.0423(10) Uani 1 1 d .
H10 H 0.5878 0.4470 0.1785 0.051 Uiso 1 1 calc R
O2 O 0.7573(3) 0.7954(3) 0.24537(19) 0.0464(7) Uani 1 1 d .
C4 C 0.7881(5) 1.2709(4) -0.1794(3) 0.0372(9) Uani 1 1 d .
H4 H 0.7572 1.2348 -0.2333 0.045 Uiso 1 1 calc R
C5 C 0.8218(5) 1.4040(4) -0.2121(3) 0.0398(9) Uani 1 1 d .
C12 C 0.7080(5) 0.4471(4) 0.4163(3) 0.0427(10) Uani 1 1 d .
C1 C 0.8775(5) 1.1621(4) 0.1287(3) 0.0395(9) Uani 1 1 d .
H1A H 0.9197 1.2028 0.1744 0.047 Uiso 1 1 calc R
C13 C 0.7438(5) 0.5800(4) 0.3835(3) 0.0451(10) Uani 1 1 d .
H13 H 0.7824 0.6124 0.4366 0.054 Uiso 1 1 calc R
O4 O 0.6321(4) 0.8741(3) -0.0836(2) 0.0615(9) Uani 1 1 d .
H4A H 0.6733 0.9400 -0.1101 0.092 Uiso 1 1 calc R
C8 C 0.6363(5) 0.6960(4) 0.0763(3) 0.0412(9) Uani 1 1 d .
H8 H 0.5901 0.6579 0.0308 0.049 Uiso 1 1 calc R
C11 C 0.6492(5) 0.3956(4) 0.3397(3) 0.0436(10) Uani 1 1 d .
H11 H 0.6251 0.3059 0.3620 0.052 Uiso 1 1 calc R
C6 C 0.8718(5) 1.4587(4) -0.1334(3) 0.0500(11) Uani 1 1 d .
H6A H 0.8949 1.5489 -0.1550 0.060 Uiso 1 1 calc R
C7 C 0.8861(5) 1.3776(4) -0.0242(3) 0.0479(11) Uani 1 1 d .
H7 H 0.9195 1.4143 0.0283 0.057 Uiso 1 1 calc R
C16 C 0.1118(6) 0.1623(5) 0.4152(4) 0.0892(17) Uani 1 1 d .
H16A H 0.0143 0.1324 0.4304 0.134 Uiso 1 1 calc R
H16B H 0.0756 0.2661 0.3667 0.134 Uiso 1 1 calc R
H16C H 0.1605 0.1588 0.4836 0.134 Uiso 1 1 calc R
C15 C 0.4280(5) 0.1128(5) 0.3387(3) 0.0613(12) Uani 1 1 d .
H15A H 0.4528 0.1204 0.4101 0.092 Uiso 1 1 calc R
H15B H 0.3873 0.2145 0.2870 0.092 Uiso 1 1 calc R
H15C H 0.5309 0.0466 0.3124 0.092 Uiso 1 1 calc R

loop_
_atom_site_aniso_label
_atom_site_aniso_U_11
_atom_site_aniso_U_22
_atom_site_aniso_U_33
_atom_site_aniso_U_23
_atom_site_aniso_U_13
_atom_site_aniso_U_12
Cu 0.0592(3) 0.0342(3) 0.0294(3) -0.0032(2) 0.0043(2) -0.0270(2)
S1 0.0748(8) 0.0502(6) 0.0388(6) -0.0003(5) -0.0041(5) -0.0389(6)
O3 0.086(2) 0.0501(17) 0.0367(16) 0.0061(13) -0.0081(15) -0.0454(17)
O7 0.112(3) 0.0389(17) 0.075(2) 0.0075(15) -0.0144(19) -0.0414(18)
O6 0.112(3) 0.0473(18) 0.0350(16) 0.0003(13) 0.0066(16) -0.0528(19)
O1 0.0685(19) 0.0377(15) 0.0317(14) -0.0052(11) 0.0044(12) -0.0341(14)
C9 0.043(2) 0.033(2) 0.034(2) -0.0033(17) 0.0033(17) -0.0187(18)
C3 0.035(2) 0.0271(19) 0.035(2) -0.0054(16) 0.0046(16) -0.0121(17)
N2 0.065(2) 0.0362(18) 0.0283(18) -0.0039(14) 0.0000(15) -0.0241(17)
N1 0.052(2) 0.0396(18) 0.0256(17) -0.0024(14) 0.0015(14) -0.0219(16)
C14 0.048(2) 0.033(2) 0.032(2) -0.0066(16) 0.0092(17) -0.0209(19)
C2 0.036(2) 0.038(2) 0.032(2) -0.0058(17) -0.0002(16) -0.0187(18)
O5 0.083(2) 0.0551(19) 0.0291(15) -0.0025(13) 0.0003(14) -0.0404(18)
C10 0.049(3) 0.041(2) 0.044(2) -0.0113(19) -0.0029(19) -0.024(2)
O2 0.081(2) 0.0387(15) 0.0303(14) -0.0025(11) 0.0046(13) -0.0394(15)
C4 0.050(2) 0.035(2) 0.033(2) -0.0103(17) 0.0043(17) -0.0228(19)
C5 0.045(2) 0.037(2) 0.034(2) 0.0019(17) -0.0012(18) -0.0200(19)
C12 0.060(3) 0.037(2) 0.033(2) -0.0052(18) 0.0106(19) -0.025(2)
C1 0.047(2) 0.043(2) 0.036(2) -0.0080(18) 0.0011(18) -0.026(2)
C13 0.074(3) 0.039(2) 0.031(2) -0.0088(17) 0.0042(19) -0.032(2)
O4 0.112(3) 0.061(2) 0.0258(15) 0.0011(13) -0.0024(15) -0.0560(19)
C8 0.053(3) 0.035(2) 0.039(2) -0.0077(18) -0.0025(18) -0.022(2)
C11 0.060(3) 0.031(2) 0.044(2) -0.0032(18) 0.006(2) -0.028(2)
C6 0.071(3) 0.041(2) 0.046(3) 0.0029(19) -0.008(2) -0.038(2)
C7 0.065(3) 0.044(2) 0.044(2) -0.0062(19) -0.007(2) -0.034(2)
C16 0.082(4) 0.069(4) 0.102(4) -0.008(3) 0.030(3) -0.028(3)
C15 0.062(3) 0.065(3) 0.058(3) -0.001(2) -0.004(2) -0.036(3)

loop_
_atom_type_symbol
_atom_type_description
_atom_type_scat_dispersion_real
_atom_type_scat_dispersion_imag
_atom_type_scat_source
C C 0.0033 0.0016 'International Tables Vol C Tables 4.2.6.8 and 6.1.1.4'
H H 0.0000 0.0000 'International Tables Vol C Tables 4.2.6.8 and 6.1.1.4'
N N 0.0061 0.0033 'International Tables Vol C Tables 4.2.6.8 and 6.1.1.4'
O O 0.0106 0.0060 'International Tables Vol C Tables 4.2.6.8 and 6.1.1.4'
Cu Cu 0.3201 1.2651 'International Tables Vol C Tables 4.2.6.8 and 6.1.1.4'
S S 0.1246 0.1234 'International Tables Vol C Tables 4.2.6.8 and 6.1.1.4'

loop_
_geom_angle_atom_site_label_1
_geom_angle_atom_site_label_2
_geom_angle_atom_site_label_3
_geom_angle
O2 Cu O1 179.48(12)
O2 Cu N2 92.01(11)
O1 Cu N2 88.05(11)
O2 Cu N1 87.61(11)
O1 Cu N1 92.32(11)
N2 Cu N1 179.37(13)
O7 S1 C16 105.4(2)
O7 S1 C15 105.60(19)
C16 S1 C15 98.7(2)
C3 O1 Cu 128.5(2)
C10 C9 C14 118.5(3)
C10 C9 C8 118.0(3)
C14 C9 C8 123.5(3)
O1 C3 C4 118.9(3)
O1 C3 C2 123.2(3)
C4 C3 C2 117.9(3)
C8 N2 O4 113.5(3)
C8 N2 Cu 128.3(3)
O4 N2 Cu 118.1(2)
C1 N1 O5 114.5(3)
C1 N1 Cu 127.2(2)
O5 N1 Cu 118.3(2)
O2 C14 C13 118.9(3)
O2 C14 C9 122.9(3)
C13 C14 C9 118.2(3)
C7 C2 C3 118.5(3)
C7 C2 C1 118.0(3)
C3 C2 C1 123.5(3)
C11 C10 C9 122.7(3)
C14 O2 Cu 128.8(2)
C5 C4 C3 121.9(3)
O3 C5 C4 123.3(3)
O3 C5 C6 116.5(3)
C4 C5 C6 120.2(3)
O6 C12 C13 117.8(3)
O6 C12 C11 121.2(3)
C13 C12 C11 121.0(3)
N1 C1 C2 125.1(3)
C12 C13 C14 121.4(3)
N2 C8 C9 124.1(3)
C10 C11 C12 118.2(3)
C7 C6 C5 118.8(3)
C6 C7 C2 122.6(3)

loop_
_geom_bond_atom_site_label_1
_geom_bond_atom_site_label_2
_geom_bond_distance
Cu O2 1.895(2)
Cu O1 1.907(2)
Cu N2 1.934(3)
Cu N1 1.940(3)
S1 O7 1.498(3)
S1 C16 1.757(5)
S1 C15 1.766(4)
O3 C5 1.353(4)
O6 C12 1.365(4)
O1 C3 1.321(4)
C9 C10 1.403(5)
C9 C14 1.416(5)
C9 C8 1.439(5)
C3 C4 1.401(4)
C3 C2 1.412(5)
N2 C8 1.278(4)
N2 O4 1.403(3)
N1 C1 1.278(4)
N1 O5 1.394(3)
C14 O2 1.326(4)
C14 C13 1.398(4)
C2 C7 1.401(5)
C2 C1 1.433(4)
C10 C11 1.372(5)
C4 C5 1.371(5)
C5 C6 1.392(5)
C12 C13 1.378(5)
C12 C11 1.388(5)
C6 C7 1.362(5)
